data_7152748
loop_
_publ_author_name
'Hempel, Christian'
'Weckenmann, Nicole M.'
'Maichle-Moessmer, C'
'Nachtsheim, Boris J.'

_publ_section_title
;
 A hypervalent iodine-mediated spirocyclization of
 2-(4-hydroxybenzamido)acrylates - unexpected formation of
 \d-spirolactones.
;
_journal_issue 47
_journal_name_full 'Organic &amp; biomolecular chemistry'
_journal_page_first 9325
_journal_page_last 9329
_journal_paper_doi 10.1039/c2ob26815a
_journal_volume 10
_journal_year 2012
_chemical_formula_sum 'C26 H33 Cl2 N O6'
_chemical_formula_weight 526.43
_chemical_name_systematic
;
?
;
_space_group_IT_number 2
_symmetry_cell_setting triclinic
_symmetry_space_group_name_Hall '-P 1'
_symmetry_space_group_name_H-M 'P -1'
_atom_sites_solution_hydrogens geom
_atom_sites_solution_primary direct
_atom_sites_solution_secondary difmap
_audit_creation_method SHELXL-97
_cell_angle_alpha 93.8650(10)
_cell_angle_beta 100.2260(10)
_cell_angle_gamma 90.9150(10)
_cell_formula_units_Z 4
_cell_length_a 10.6090(3)
_cell_length_b 15.8952(4)
_cell_length_c 16.3523(4)
_cell_measurement_reflns_used 118
_cell_measurement_temperature 100(2)
_cell_measurement_theta_max 75.15
_cell_measurement_theta_min 15.71
_cell_volume 2706.45(12)
_computing_cell_refinement SAINT
_computing_data_collection COSMO
_computing_data_reduction SAINT
_computing_structure_refinement 'SHELXL-97 (Sheldrick, 1997)'
_computing_structure_solution 'SHELXS-97 (Sheldrick, 1990)'
_diffrn_ambient_temperature 100(2)
_diffrn_measured_fraction_theta_full 0.955
_diffrn_measured_fraction_theta_max 0.955
_diffrn_measurement_device_type 'APEX II DUO'
_diffrn_measurement_method 'omega/phi scans'
_diffrn_radiation_monochromator multilayer
_diffrn_radiation_source 'ImuS-focus sealed tube'
_diffrn_radiation_type CuK\a
_diffrn_radiation_wavelength 1.54178
_diffrn_reflns_av_R_equivalents 0.0306
_diffrn_reflns_av_sigmaI/netI 0.0305
_diffrn_reflns_limit_h_max 12
_diffrn_reflns_limit_h_min -12
_diffrn_reflns_limit_k_max 18
_diffrn_reflns_limit_k_min -16
_diffrn_reflns_limit_l_max 19
_diffrn_reflns_limit_l_min -19
_diffrn_reflns_number 30958
_diffrn_reflns_theta_full 66.59
_diffrn_reflns_theta_max 66.59
_diffrn_reflns_theta_min 2.75
_exptl_absorpt_coefficient_mu 2.488
_exptl_absorpt_correction_T_max 0.9898
_exptl_absorpt_correction_T_min 0.7026
_exptl_absorpt_correction_type numerical
_exptl_absorpt_process_details sadabs
_exptl_crystal_colour colourless
_exptl_crystal_density_diffrn 1.292
_exptl_crystal_density_method 'not measured'
_exptl_crystal_description plate
_exptl_crystal_F_000 1112
_exptl_crystal_size_max 0.37
_exptl_crystal_size_mid 0.15
_exptl_crystal_size_min 0.05
_refine_diff_density_max 1.092
_refine_diff_density_min -0.681
_refine_diff_density_rms 0.060
_refine_ls_extinction_method none
_refine_ls_goodness_of_fit_ref 1.052
_refine_ls_hydrogen_treatment constr
_refine_ls_matrix_type full
_refine_ls_number_parameters 658
_refine_ls_number_reflns 9133
_refine_ls_number_restraints 13
_refine_ls_restrained_S_all 1.067
_refine_ls_R_factor_all 0.0562
_refine_ls_R_factor_gt 0.0511
_refine_ls_shift/su_max 0.002
_refine_ls_shift/su_mean 0.000
_refine_ls_structure_factor_coef Fsqd
_refine_ls_weighting_details 'calc w=1/[\s^2^(Fo^2^)+(0.0693P)^2^+2.9890P] where P=(Fo^2^+2Fc^2^)/3'
_refine_ls_weighting_scheme calc
_refine_ls_wR_factor_gt 0.1364
_refine_ls_wR_factor_ref 0.1407
_reflns_number_gt 8138
_reflns_number_total 9133
_reflns_threshold_expression >2sigma(I)
_cod_data_source_file c2ob26815a.txt
_cod_data_source_block cu_nwn79_0m
_cod_original_sg_symbol_H-M P-1
_cod_database_code 7152748

loop_
_symmetry_equiv_pos_as_xyz
'x, y, z'
'-x, -y, -z'

loop_
_atom_site_label
_atom_site_type_symbol
_atom_site_fract_x
_atom_site_fract_y
_atom_site_fract_z
_atom_site_U_iso_or_equiv
_atom_site_adp_type
_atom_site_occupancy
_atom_site_symmetry_multiplicity
_atom_site_calc_flag
_atom_site_refinement_flags
C2 C 1.0851(2) 0.18676(13) 0.96372(13) 0.0151(4) Uani 1 1 d .
C3 C 1.1834(2) 0.17406(13) 1.04476(13) 0.0154(4) Uani 1 1 d .
C4 C 1.2551(2) 0.25758(14) 1.06503(13) 0.0183(4) Uani 1 1 d .
H4 H 1.3157 0.2724 1.0317 0.022 Uiso 1 1 calc R
C5 C 1.2373(2) 0.31155(14) 1.12771(14) 0.0213(5) Uani 1 1 d .
H5 H 1.2827 0.3643 1.1361 0.026 Uiso 1 1 calc R
C6 C 1.1495(2) 0.29167(15) 1.18403(14) 0.0237(5) Uani 1 1 d .
C7 C 1.0972(2) 0.20459(15) 1.17499(14) 0.0216(5) Uani 1 1 d .
H7 H 1.0497 0.1865 1.2150 0.026 Uiso 1 1 calc R
C8 C 1.1142(2) 0.15052(14) 1.11267(13) 0.0179(4) Uani 1 1 d .
H8 H 1.0812 0.0944 1.1110 0.021 Uiso 1 1 calc R
C9 C 1.2680(2) 0.10273(13) 1.01194(13) 0.0160(4) Uani 1 1 d .
C10 C 1.4021(2) 0.10389(14) 1.06010(13) 0.0195(5) Uani 1 1 d .
H10 H 1.4517 0.1549 1.0653 0.023 Uiso 1 1 calc R
C11 C 1.4552(2) 0.03717(16) 1.09604(14) 0.0236(5) Uani 1 1 d .
H11 H 1.5407 0.0425 1.1259 0.028 Uiso 1 1 calc R
C12 C 1.3863(2) -0.04427(15) 1.09101(14) 0.0244(5) Uani 1 1 d .
C13 C 1.2531(2) -0.04773(14) 1.04616(14) 0.0214(5) Uani 1 1 d .
H13 H 1.2036 -0.0986 1.0431 0.026 Uiso 1 1 calc R
C14 C 1.2004(2) 0.01878(13) 1.00982(13) 0.0181(4) Uani 1 1 d .
H14 H 1.1146 0.0128 0.9807 0.022 Uiso 1 1 calc R
C15 C 1.26530(19) 0.12482(13) 0.92014(13) 0.0162(4) Uani 1 1 d .
H15A H 1.3359 0.1650 0.9163 0.019 Uiso 1 1 calc R
H15B H 1.2717 0.0735 0.8835 0.019 Uiso 1 1 calc R
C16 C 1.0710(2) 0.16936(13) 0.81423(12) 0.0158(4) Uani 1 1 d .
H16 H 1.0178 0.2207 0.8139 0.019 Uiso 1 1 calc R
C17 C 1.1592(2) 0.17706(13) 0.75030(13) 0.0182(4) Uani 1 1 d .
H17A H 1.1122 0.1999 0.6991 0.022 Uiso 1 1 calc R
H17B H 1.2334 0.2153 0.7734 0.022 Uiso 1 1 calc R
C19 C 1.2676(2) 0.08229(15) 0.66226(13) 0.0201(5) Uani 1 1 d .
C20 C 1.3895(2) 0.13723(16) 0.67684(14) 0.0250(5) Uani 1 1 d .
H20A H 1.3669 0.1966 0.6739 0.038 Uiso 1 1 calc R
H20B H 1.4405 0.1216 0.6340 0.038 Uiso 1 1 calc R
H20C H 1.4394 0.1288 0.7320 0.038 Uiso 1 1 calc R
C21 C 1.2990(3) -0.01023(16) 0.66196(15) 0.0295(5) Uani 1 1 d .
H21A H 1.3541 -0.0211 0.7147 0.044 Uiso 1 1 calc R
H21B H 1.3437 -0.0252 0.6157 0.044 Uiso 1 1 calc R
H21C H 1.2196 -0.0443 0.6552 0.044 Uiso 1 1 calc R
C22 C 1.1800(2) 0.10098(17) 0.58115(14) 0.0265(5) Uani 1 1 d .
H22A H 1.0987 0.0692 0.5760 0.040 Uiso 1 1 calc R
H22B H 1.2215 0.0842 0.5338 0.040 Uiso 1 1 calc R
H22C H 1.1636 0.1615 0.5816 0.040 Uiso 1 1 calc R
C23 C 0.9812(2) 0.09213(14) 0.78866(13) 0.0171(4) Uani 1 1 d .
C25 C 0.8159(2) 0.03492(14) 0.67260(14) 0.0213(5) Uani 1 1 d .
C26 C 0.8890(2) -0.04262(15) 0.65300(14) 0.0242(5) Uani 1 1 d .
H26A H 0.9492 -0.0286 0.6167 0.036 Uiso 1 1 calc R
H26B H 0.8286 -0.0872 0.6248 0.036 Uiso 1 1 calc R
H26C H 0.9363 -0.0624 0.7049 0.036 Uiso 1 1 calc R
C27 C 0.7546(2) 0.07452(16) 0.59388(15) 0.0282(5) Uani 1 1 d .
H27A H 0.7110 0.1257 0.6088 0.042 Uiso 1 1 calc R
H27B H 0.6923 0.0344 0.5600 0.042 Uiso 1 1 calc R
H27C H 0.8209 0.0891 0.5621 0.042 Uiso 1 1 calc R
C28 C 0.7160(2) 0.01726(18) 0.72613(15) 0.0296(6) Uani 1 1 d .
H28A H 0.7555 -0.0125 0.7743 0.044 Uiso 1 1 calc R
H28B H 0.6458 -0.0178 0.6931 0.044 Uiso 1 1 calc R
H28C H 0.6824 0.0707 0.7453 0.044 Uiso 1 1 calc R
C102 C 0.5805(2) 0.31562(13) 0.95571(13) 0.0166(4) Uani 1 1 d .
C103 C 0.6782(2) 0.33590(13) 1.03804(13) 0.0161(4) Uani 1 1 d .
C104 C 0.6109(2) 0.36682(14) 1.10708(13) 0.0183(4) Uani 1 1 d .
H104 H 0.5715 0.4200 1.1038 0.022 Uiso 1 1 calc R
C105 C 0.6040(2) 0.32299(15) 1.17254(14) 0.0236(5) Uani 1 1 d .
H105 H 0.5581 0.3452 1.2136 0.028 Uiso 1 1 calc R
C106 C 0.6649(3) 0.24161(17) 1.18363(15) 0.0314(6) Uani 1 1 d .
C107 C 0.7395(2) 0.21190(15) 1.12027(14) 0.0226(5) Uani 1 1 d .
H107 H 0.7834 0.1604 1.1262 0.027 Uiso 1 1 calc R
C108 C 0.7468(2) 0.25573(13) 1.05480(13) 0.0179(4) Uani 1 1 d .
H108 H 0.7984 0.2349 1.0165 0.021 Uiso 1 1 calc R
C109 C 0.7671(2) 0.40480(13) 1.00843(13) 0.0161(4) Uani 1 1 d .
C110 C 0.8997(2) 0.40878(14) 1.05946(13) 0.0179(4) Uani 1 1 d .
H110 H 0.9479 0.3589 1.0617 0.021 Uiso 1 1 calc R
C111 C 0.9531(2) 0.47874(15) 1.10172(13) 0.0210(5) Uani 1 1 d .
H111 H 1.0367 0.4766 1.1339 0.025 Uiso 1 1 calc R
C112 C 0.8869(2) 0.55908(14) 1.10007(14) 0.0220(5) Uani 1 1 d .
C113 C 0.7563(2) 0.55780(14) 1.05150(14) 0.0207(5) Uani 1 1 d .
H113 H 0.7089 0.6080 1.0504 0.025 Uiso 1 1 calc R
C114 C 0.7027(2) 0.48790(14) 1.00891(13) 0.0189(4) Uani 1 1 d .
H114 H 0.6190 0.4910 0.9771 0.023 Uiso 1 1 calc R
C115 C 0.7661(2) 0.37212(14) 0.91629(13) 0.0171(4) Uani 1 1 d .
H11A H 0.7761 0.4193 0.8812 0.020 Uiso 1 1 calc R
H11B H 0.8350 0.3316 0.9123 0.020 Uiso 1 1 calc R
C116 C 0.5733(2) 0.31329(14) 0.80670(13) 0.0178(4) Uani 1 1 d .
H116 H 0.5157 0.2626 0.8055 0.021 Uiso 1 1 calc R
C117 C 0.6628(2) 0.29389(14) 0.74469(13) 0.0190(4) Uani 1 1 d .
H11C H 0.7340 0.2590 0.7695 0.023 Uiso 1 1 calc R
H11D H 0.6155 0.2629 0.6936 0.023 Uiso 1 1 calc R
C119 C 0.7727(2) 0.37302(14) 0.65287(13) 0.0201(5) Uani 1 1 d .
C120 C 0.8906(2) 0.31931(16) 0.66457(14) 0.0246(5) Uani 1 1 d .
H12A H 0.9461 0.3372 0.7176 0.037 Uiso 1 1 calc R
H12B H 0.9373 0.3261 0.6187 0.037 Uiso 1 1 calc R
H12C H 0.8644 0.2599 0.6649 0.037 Uiso 1 1 calc R
C121 C 0.8095(3) 0.46559(15) 0.65107(16) 0.0294(5) Uani 1 1 d .
H12D H 0.7322 0.4993 0.6460 0.044 Uiso 1 1 calc R
H12E H 0.8518 0.4731 0.6033 0.044 Uiso 1 1 calc R
H12F H 0.8681 0.4841 0.7027 0.044 Uiso 1 1 calc R
C122 C 0.6789(2) 0.34304(16) 0.57380(14) 0.0263(5) Uani 1 1 d .
H12G H 0.6587 0.2828 0.5750 0.040 Uiso 1 1 calc R
H12H H 0.7177 0.3523 0.5249 0.040 Uiso 1 1 calc R
H12I H 0.6000 0.3748 0.5708 0.040 Uiso 1 1 calc R
C123 C 0.4893(2) 0.38699(15) 0.77924(13) 0.0197(5) Uani 1 1 d .
C125 C 0.3265(2) 0.42489(16) 0.66154(15) 0.0261(5) Uani 1 1 d .
C126 C 0.2263(2) 0.44834(18) 0.71452(17) 0.0330(6) Uani 1 1 d .
H12J H 0.1920 0.3971 0.7337 0.049 Uiso 1 1 calc R
H12K H 0.1566 0.4775 0.6812 0.049 Uiso 1 1 calc R
H12L H 0.2658 0.4856 0.7628 0.049 Uiso 1 1 calc R
C127 C 0.2668(3) 0.37259(19) 0.58263(17) 0.0385(6) Uani 1 1 d .
H12M H 0.3346 0.3515 0.5537 0.058 Uiso 1 1 calc R
H12N H 0.2097 0.4077 0.5462 0.058 Uiso 1 1 calc R
H12O H 0.2177 0.3248 0.5971 0.058 Uiso 1 1 calc R
C128 C 0.4005(3) 0.50085(17) 0.64158(16) 0.0314(6) Uani 1 1 d .
H12P H 0.4446 0.5306 0.6935 0.047 Uiso 1 1 calc R
H12Q H 0.3411 0.5389 0.6106 0.047 Uiso 1 1 calc R
H12R H 0.4637 0.4822 0.6077 0.047 Uiso 1 1 calc R
N1 N 1.14094(16) 0.16307(11) 0.89829(10) 0.0147(4) Uani 1 1 d .
N101 N 0.63956(16) 0.33085(11) 0.89191(11) 0.0162(4) Uani 1 1 d .
O2 O 0.97859(14) 0.21476(10) 0.96095(9) 0.0201(3) Uani 1 1 d .
O6 O 1.1219(2) 0.34428(12) 1.23566(11) 0.0366(4) Uani 1 1 d .
O12 O 1.43653(18) -0.10653(12) 1.12206(11) 0.0344(4) Uani 1 1 d .
O18 O 1.20107(14) 0.09497(9) 0.73225(9) 0.0185(3) Uani 1 1 d .
O23 O 0.97910(15) 0.03238(10) 0.83008(9) 0.0224(3) Uani 1 1 d .
O24 O 0.90708(15) 0.10272(10) 0.71531(9) 0.0199(3) Uani 1 1 d .
O102 O 0.47100(14) 0.28826(10) 0.95067(9) 0.0205(3) Uani 1 1 d .
O106 O 0.6565(3) 0.20066(17) 1.24308(15) 0.0706(9) Uani 1 1 d .
O112 O 0.93793(17) 0.62414(11) 1.13655(11) 0.0310(4) Uani 1 1 d .
O118 O 0.71058(15) 0.37257(9) 0.72562(9) 0.0201(3) Uani 1 1 d .
O123 O 0.48959(16) 0.45330(10) 0.81957(10) 0.0251(4) Uani 1 1 d .
O124 O 0.41670(15) 0.36519(10) 0.70520(9) 0.0234(3) Uani 1 1 d .
C100 C 1.4923(6) 0.2098(3) 0.3774(3) 0.0871(14) Uani 1 1 d U
H10A H 1.5836 0.2285 0.3913 0.105 Uiso 1 1 calc R
H10B H 1.4814 0.1721 0.3258 0.105 Uiso 1 1 calc R
C200 C 0.9358(6) 0.3161(3) 1.3723(3) 0.0891(14) Uani 1 1 d DU
H20D H 0.8530 0.3163 1.3333 0.107 Uiso 1 1 calc R
H20E H 1.0044 0.3239 1.3394 0.107 Uiso 1 1 calc R
Cl11 Cl 1.45654(7) 0.15277(5) 0.45722(5) 0.0476(2) Uani 1 1 d .
Cl12 Cl 1.40042(14) 0.29660(9) 0.35813(7) 0.0921(4) Uani 1 1 d .
Cl21 Cl 0.94214(7) 0.40295(4) 1.44440(4) 0.03874(17) Uani 1 1 d .
Cl22 Cl 0.951(3) 0.2218(8) 1.4098(13) 0.120(3) Uani 0.30(3) 1 d PD
Cl2A Cl 0.982(2) 0.2264(5) 1.4300(13) 0.120(3) Uani 0.43(3) 1 d P
Cl2B Cl 0.8987(8) 0.2323(4) 1.3671(6) 0.083(3) Uani 0.230(7) 1 d P

loop_
_atom_site_aniso_label
_atom_site_aniso_U_11
_atom_site_aniso_U_22
_atom_site_aniso_U_33
_atom_site_aniso_U_23
_atom_site_aniso_U_13
_atom_site_aniso_U_12
C2 0.0174(10) 0.0110(10) 0.0179(10) 0.0005(8) 0.0060(8) -0.0013(8)
C3 0.0167(10) 0.0130(10) 0.0175(10) 0.0007(8) 0.0059(8) 0.0003(9)
C4 0.0185(10) 0.0160(11) 0.0207(10) 0.0021(8) 0.0040(8) -0.0014(9)
C5 0.0242(11) 0.0154(11) 0.0231(11) -0.0007(8) 0.0018(9) -0.0016(9)
C6 0.0286(12) 0.0228(12) 0.0189(11) -0.0029(9) 0.0030(9) 0.0048(10)
C7 0.0240(11) 0.0235(12) 0.0198(11) 0.0046(9) 0.0091(9) 0.0045(10)
C8 0.0183(10) 0.0158(10) 0.0209(11) 0.0039(8) 0.0066(8) 0.0011(9)
C9 0.0162(10) 0.0153(10) 0.0171(10) 0.0001(8) 0.0046(8) 0.0014(8)
C10 0.0178(10) 0.0230(12) 0.0183(10) -0.0012(9) 0.0055(8) 0.0019(9)
C11 0.0199(11) 0.0333(13) 0.0182(11) 0.0012(9) 0.0044(9) 0.0081(10)
C12 0.0332(13) 0.0248(12) 0.0188(11) 0.0038(9) 0.0125(9) 0.0140(11)
C13 0.0281(12) 0.0154(11) 0.0234(11) 0.0000(9) 0.0117(9) 0.0037(9)
C14 0.0195(10) 0.0172(11) 0.0184(10) -0.0018(8) 0.0071(8) -0.0001(9)
C15 0.0136(10) 0.0170(10) 0.0185(10) 0.0007(8) 0.0045(8) 0.0033(8)
C16 0.0163(10) 0.0156(10) 0.0156(10) 0.0011(8) 0.0033(8) 0.0012(8)
C17 0.0216(11) 0.0166(11) 0.0178(10) 0.0025(8) 0.0066(8) -0.0001(9)
C19 0.0205(11) 0.0262(12) 0.0148(10) -0.0016(8) 0.0073(8) 0.0018(10)
C20 0.0199(11) 0.0347(14) 0.0218(11) 0.0003(10) 0.0077(9) 0.0006(10)
C21 0.0377(14) 0.0272(13) 0.0259(12) -0.0016(10) 0.0125(10) 0.0071(11)
C22 0.0271(12) 0.0354(14) 0.0172(11) 0.0006(9) 0.0053(9) -0.0017(11)
C23 0.0160(10) 0.0200(11) 0.0161(10) 0.0000(8) 0.0050(8) 0.0012(9)
C25 0.0206(11) 0.0222(12) 0.0196(11) -0.0021(9) 0.0010(9) -0.0040(9)
C26 0.0280(12) 0.0224(12) 0.0217(11) -0.0017(9) 0.0041(9) -0.0012(10)
C27 0.0305(13) 0.0279(13) 0.0225(12) -0.0013(9) -0.0041(10) -0.0003(11)
C28 0.0209(11) 0.0409(15) 0.0261(12) -0.0045(10) 0.0052(9) -0.0058(11)
C102 0.0184(10) 0.0123(10) 0.0202(10) 0.0007(8) 0.0065(8) 0.0012(9)
C103 0.0149(10) 0.0155(10) 0.0192(10) 0.0011(8) 0.0067(8) -0.0012(9)
C104 0.0161(10) 0.0174(11) 0.0218(11) -0.0026(8) 0.0057(8) 0.0010(9)
C105 0.0245(11) 0.0276(12) 0.0202(11) -0.0009(9) 0.0091(9) 0.0019(10)
C106 0.0390(14) 0.0345(14) 0.0239(12) 0.0086(10) 0.0111(11) 0.0073(12)
C107 0.0221(11) 0.0189(11) 0.0270(12) 0.0037(9) 0.0042(9) 0.0027(9)
C108 0.0155(10) 0.0154(10) 0.0234(11) -0.0016(8) 0.0062(8) -0.0001(9)
C109 0.0158(10) 0.0139(10) 0.0194(10) 0.0015(8) 0.0053(8) -0.0014(9)
C110 0.0154(10) 0.0186(11) 0.0207(10) 0.0041(8) 0.0052(8) 0.0000(9)
C111 0.0178(10) 0.0259(12) 0.0194(10) 0.0031(9) 0.0031(8) -0.0039(9)
C112 0.0281(12) 0.0200(11) 0.0201(11) 0.0016(9) 0.0105(9) -0.0072(10)
C113 0.0263(11) 0.0138(10) 0.0239(11) 0.0037(8) 0.0091(9) 0.0005(9)
C114 0.0169(10) 0.0190(11) 0.0219(11) 0.0048(8) 0.0048(8) 0.0017(9)
C115 0.0141(10) 0.0191(11) 0.0183(10) 0.0004(8) 0.0044(8) -0.0030(9)
C116 0.0172(10) 0.0191(11) 0.0171(10) -0.0005(8) 0.0039(8) -0.0029(9)
C117 0.0209(10) 0.0159(11) 0.0211(11) 0.0000(8) 0.0070(9) -0.0004(9)
C119 0.0218(11) 0.0224(12) 0.0177(10) 0.0000(8) 0.0083(9) -0.0015(9)
C120 0.0207(11) 0.0310(13) 0.0238(11) 0.0029(9) 0.0080(9) 0.0004(10)
C121 0.0391(14) 0.0226(12) 0.0297(13) 0.0016(10) 0.0159(11) -0.0040(11)
C122 0.0253(12) 0.0334(13) 0.0204(11) 0.0020(9) 0.0043(9) 0.0002(10)
C123 0.0158(10) 0.0244(12) 0.0200(11) 0.0013(9) 0.0066(8) -0.0001(9)
C125 0.0230(11) 0.0295(13) 0.0256(12) 0.0062(10) 0.0016(9) 0.0056(10)
C126 0.0233(12) 0.0424(16) 0.0350(14) 0.0097(11) 0.0070(10) 0.0064(11)
C127 0.0370(15) 0.0418(16) 0.0318(14) 0.0044(12) -0.0080(11) 0.0056(13)
C128 0.0317(13) 0.0344(14) 0.0310(13) 0.0096(11) 0.0101(10) 0.0080(12)
N1 0.0130(8) 0.0155(9) 0.0161(8) 0.0007(7) 0.0041(7) 0.0017(7)
N101 0.0136(8) 0.0175(9) 0.0180(9) 0.0002(7) 0.0050(7) -0.0024(7)
O2 0.0158(7) 0.0223(8) 0.0243(8) 0.0043(6) 0.0081(6) 0.0060(6)
O6 0.0514(12) 0.0298(10) 0.0297(9) -0.0097(8) 0.0147(8) 0.0047(9)
O12 0.0437(10) 0.0314(10) 0.0328(9) 0.0124(8) 0.0140(8) 0.0213(9)
O18 0.0236(8) 0.0176(8) 0.0166(7) 0.0015(6) 0.0096(6) 0.0026(6)
O23 0.0241(8) 0.0227(8) 0.0203(8) 0.0049(6) 0.0029(6) -0.0053(7)
O24 0.0223(8) 0.0187(8) 0.0173(7) 0.0006(6) -0.0001(6) -0.0014(6)
O102 0.0145(7) 0.0224(8) 0.0257(8) -0.0009(6) 0.0076(6) -0.0041(6)
O106 0.111(2) 0.0702(16) 0.0524(14) 0.0448(13) 0.0546(15) 0.0513(16)
O112 0.0361(10) 0.0227(9) 0.0339(9) -0.0062(7) 0.0092(8) -0.0124(8)
O118 0.0252(8) 0.0169(8) 0.0203(8) -0.0006(6) 0.0108(6) -0.0025(6)
O123 0.0256(8) 0.0236(9) 0.0256(8) -0.0028(7) 0.0043(7) 0.0061(7)
O124 0.0228(8) 0.0251(9) 0.0208(8) 0.0013(6) 0.0004(6) 0.0021(7)
C100 0.118(3) 0.083(3) 0.078(3) 0.027(2) 0.057(2) 0.007(3)
C200 0.125(3) 0.083(3) 0.067(2) -0.014(2) 0.044(2) -0.001(3)
Cl11 0.0480(4) 0.0544(5) 0.0409(4) 0.0065(3) 0.0093(3) -0.0123(4)
Cl12 0.1159(9) 0.1066(9) 0.0688(7) 0.0450(6) 0.0390(6) 0.0468(8)
Cl21 0.0409(4) 0.0383(4) 0.0391(4) 0.0057(3) 0.0116(3) 0.0016(3)
Cl22 0.203(9) 0.0425(12) 0.087(6) -0.021(2) -0.045(5) 0.048(2)
Cl2A 0.203(9) 0.0425(12) 0.087(6) -0.021(2) -0.045(5) 0.048(2)
Cl2B 0.100(5) 0.055(3) 0.098(6) -0.040(3) 0.050(4) -0.035(3)

loop_
_atom_type_symbol
_atom_type_description
_atom_type_scat_dispersion_real
_atom_type_scat_dispersion_imag
_atom_type_scat_source
C C 0.0181 0.0091 'International Tables Vol C Tables 4.2.6.8 and 6.1.1.4'
N N 0.0311 0.0180 'International Tables Vol C Tables 4.2.6.8 and 6.1.1.4'
O O 0.0492 0.0322 'International Tables Vol C Tables 4.2.6.8 and 6.1.1.4'
H H 0.0000 0.0000 'International Tables Vol C Tables 4.2.6.8 and 6.1.1.4'
Cl Cl 0.3639 0.7018 'International Tables Vol C Tables 4.2.6.8 and 6.1.1.4'

loop_
_geom_angle_atom_site_label_1
_geom_angle_atom_site_label_2
_geom_angle_atom_site_label_3
_geom_angle
O2 C2 N1 126.7(2)
O2 C2 C3 125.64(18)
N1 C2 C3 107.66(17)
C8 C3 C4 112.51(17)
C8 C3 C2 110.03(17)
C4 C3 C2 104.54(16)
C8 C3 C9 115.32(17)
C4 C3 C9 112.50(17)
C2 C3 C9 100.69(16)
C5 C4 C3 122.9(2)
C5 C4 H4 118.6
C3 C4 H4 118.6
C4 C5 C6 121.8(2)
C4 C5 H5 119.1
C6 C5 H5 119.1
O6 C6 C5 122.0(2)
O6 C6 C7 122.0(2)
C5 C6 C7 115.97(19)
C8 C7 C6 122.0(2)
C8 C7 H7 119.0
C6 C7 H7 119.0
C7 C8 C3 122.9(2)
C7 C8 H8 118.5
C3 C8 H8 118.5
C10 C9 C14 112.54(19)
C10 C9 C15 111.57(17)
C14 C9 C15 107.87(17)
C10 C9 C3 113.11(17)
C14 C9 C3 109.19(17)
C15 C9 C3 101.95(16)
C11 C10 C9 123.4(2)
C11 C10 H10 118.3
C9 C10 H10 118.3
C10 C11 C12 122.2(2)
C10 C11 H11 118.9
C12 C11 H11 118.9
O12 C12 C11 122.2(2)
O12 C12 C13 121.5(2)
C11 C12 C13 116.3(2)
C14 C13 C12 121.4(2)
C14 C13 H13 119.3
C12 C13 H13 119.3
C13 C14 C9 124.1(2)
C13 C14 H14 117.9
C9 C14 H14 117.9
N1 C15 C9 103.02(16)
N1 C15 H15A 111.2
C9 C15 H15A 111.2
N1 C15 H15B 111.2
C9 C15 H15B 111.2
H15A C15 H15B 109.1
N1 C16 C23 109.66(17)
N1 C16 C17 112.87(17)
C23 C16 C17 109.32(17)
N1 C16 H16 108.3
C23 C16 H16 108.3
C17 C16 H16 108.3
O18 C17 C16 106.77(16)
O18 C17 H17A 110.4
C16 C17 H17A 110.4
O18 C17 H17B 110.4
C16 C17 H17B 110.4
H17A C17 H17B 108.6
O18 C19 C21 103.41(17)
O18 C19 C20 110.15(17)
C21 C19 C20 110.8(2)
O18 C19 C22 110.48(18)
C21 C19 C22 110.69(19)
C20 C19 C22 111.03(19)
C19 C20 H20A 109.5
C19 C20 H20B 109.5
H20A C20 H20B 109.5
C19 C20 H20C 109.5
H20A C20 H20C 109.5
H20B C20 H20C 109.5
C19 C21 H21A 109.5
C19 C21 H21B 109.5
H21A C21 H21B 109.5
C19 C21 H21C 109.5
H21A C21 H21C 109.5
H21B C21 H21C 109.5
C19 C22 H22A 109.5
C19 C22 H22B 109.5
H22A C22 H22B 109.5
C19 C22 H22C 109.5
H22A C22 H22C 109.5
H22B C22 H22C 109.5
O23 C23 O24 126.7(2)
O23 C23 C16 123.98(19)
O24 C23 C16 109.31(17)
O24 C25 C26 109.66(18)
O24 C25 C27 102.36(17)
C26 C25 C27 111.50(19)
O24 C25 C28 109.69(18)
C26 C25 C28 112.6(2)
C27 C25 C28 110.5(2)
C25 C26 H26A 109.5
C25 C26 H26B 109.5
H26A C26 H26B 109.5
C25 C26 H26C 109.5
H26A C26 H26C 109.5
H26B C26 H26C 109.5
C25 C27 H27A 109.5
C25 C27 H27B 109.5
H27A C27 H27B 109.5
C25 C27 H27C 109.5
H27A C27 H27C 109.5
H27B C27 H27C 109.5
C25 C28 H28A 109.5
C25 C28 H28B 109.5
H28A C28 H28B 109.5
C25 C28 H28C 109.5
H28A C28 H28C 109.5
H28B C28 H28C 109.5
O102 C102 N101 126.4(2)
O102 C102 C103 125.62(18)
N101 C102 C103 107.91(17)
C108 C103 C104 113.11(18)
C108 C103 C102 105.31(17)
C104 C103 C102 110.77(17)
C108 C103 C109 111.78(17)
C104 C103 C109 114.67(18)
C102 C103 C109 100.01(16)
C105 C104 C103 122.8(2)
C105 C104 H104 118.6
C103 C104 H104 118.6
C104 C105 C106 122.2(2)
C104 C105 H105 118.9
C106 C105 H105 118.9
O106 C106 C105 122.1(2)
O106 C106 C107 121.2(3)
C105 C106 C107 116.6(2)
C108 C107 C106 121.2(2)
C108 C107 H107 119.4
C106 C107 H107 119.4
C107 C108 C103 123.7(2)
C107 C108 H108 118.1
C103 C108 H108 118.1
C114 C109 C110 112.92(18)
C114 C109 C115 108.61(17)
C110 C109 C115 112.11(17)
C114 C109 C103 108.97(17)
C110 C109 C103 111.86(17)
C115 C109 C103 101.75(16)
C111 C110 C109 123.3(2)
C111 C110 H110 118.3
C109 C110 H110 118.3
C110 C111 C112 122.0(2)
C110 C111 H111 119.0
C112 C111 H111 119.0
O112 C112 C111 122.0(2)
O112 C112 C113 121.6(2)
C111 C112 C113 116.44(19)
C114 C113 C112 121.6(2)
C114 C113 H113 119.2
C112 C113 H113 119.2
C113 C114 C109 123.6(2)
C113 C114 H114 118.2
C109 C114 H114 118.2
N101 C115 C109 102.79(16)
N101 C115 H11A 111.2
C109 C115 H11A 111.2
N101 C115 H11B 111.2
C109 C115 H11B 111.2
H11A C115 H11B 109.1
N101 C116 C123 110.05(17)
N101 C116 C117 113.73(18)
C123 C116 C117 109.74(17)
N101 C116 H116 107.7
C123 C116 H116 107.7
C117 C116 H116 107.7
O118 C117 C116 106.61(17)
O118 C117 H11C 110.4
C116 C117 H11C 110.4
O118 C117 H11D 110.4
C116 C117 H11D 110.4
H11C C117 H11D 108.6
O118 C119 C120 110.42(18)
O118 C119 C121 102.80(17)
C120 C119 C121 111.0(2)
O118 C119 C122 110.70(17)
C120 C119 C122 111.16(19)
C121 C119 C122 110.5(2)
C119 C120 H12A 109.5
C119 C120 H12B 109.5
H12A C120 H12B 109.5
C119 C120 H12C 109.5
H12A C120 H12C 109.5
H12B C120 H12C 109.5
C119 C121 H12D 109.5
C119 C121 H12E 109.5
H12D C121 H12E 109.5
C119 C121 H12F 109.5
H12D C121 H12F 109.5
H12E C121 H12F 109.5
C119 C122 H12G 109.5
C119 C122 H12H 109.5
H12G C122 H12H 109.5
C119 C122 H12I 109.5
H12G C122 H12I 109.5
H12H C122 H12I 109.5
O123 C123 O124 126.7(2)
O123 C123 C116 124.3(2)
O124 C123 C116 109.06(18)
O124 C125 C128 109.69(19)
O124 C125 C127 102.2(2)
C128 C125 C127 111.1(2)
O124 C125 C126 109.36(19)
C128 C125 C126 112.9(2)
C127 C125 C126 111.1(2)
C125 C126 H12J 109.5
C125 C126 H12K 109.5
H12J C126 H12K 109.5
C125 C126 H12L 109.5
H12J C126 H12L 109.5
H12K C126 H12L 109.5
C125 C127 H12M 109.5
C125 C127 H12N 109.5
H12M C127 H12N 109.5
C125 C127 H12O 109.5
H12M C127 H12O 109.5
H12N C127 H12O 109.5
C125 C128 H12P 109.5
C125 C128 H12Q 109.5
H12P C128 H12Q 109.5
C125 C128 H12R 109.5
H12P C128 H12R 109.5
H12Q C128 H12R 109.5
C2 N1 C16 119.52(18)
C2 N1 C15 114.68(17)
C16 N1 C15 125.51(17)
C102 N101 C116 120.19(17)
C102 N101 C115 114.55(17)
C116 N101 C115 125.03(17)
C17 O18 C19 117.64(16)
C23 O24 C25 121.04(17)
C117 O118 C119 117.21(16)
C123 O124 C125 121.52(18)
Cl12 C100 Cl11 114.5(3)
Cl12 C100 H10A 108.6
Cl11 C100 H10A 108.6
Cl12 C100 H10B 108.6
Cl11 C100 H10B 108.6
H10A C100 H10B 107.6
Cl22 C200 Cl21 117.0(8)
Cl22 C200 H20D 108.0
Cl21 C200 H20D 108.0
Cl22 C200 H20E 108.0
Cl21 C200 H20E 108.0
H20D C200 H20E 107.3
Cl2B Cl22 C200 55.9(7)
Cl22 Cl2B Cl2A 7.7(15)

loop_
_geom_bond_atom_site_label_1
_geom_bond_atom_site_label_2
_geom_bond_distance
C2 O2 1.215(3)
C2 N1 1.347(3)
C2 C3 1.561(3)
C3 C8 1.499(3)
C3 C4 1.507(3)
C3 C9 1.582(3)
C4 C5 1.333(3)
C4 H4 0.9500
C5 C6 1.466(3)
C5 H5 0.9500
C6 O6 1.224(3)
C6 C7 1.471(3)
C7 C8 1.328(3)
C7 H7 0.9500
C8 H8 0.9500
C9 C10 1.497(3)
C9 C14 1.500(3)
C9 C15 1.560(3)
C10 C11 1.332(3)
C10 H10 0.9500
C11 C12 1.467(4)
C11 H11 0.9500
C12 O12 1.229(3)
C12 C13 1.470(3)
C13 C14 1.330(3)
C13 H13 0.9500
C14 H14 0.9500
C15 N1 1.458(3)
C15 H15A 0.9900
C15 H15B 0.9900
C16 N1 1.452(3)
C16 C23 1.530(3)
C16 C17 1.531(3)
C16 H16 1.0000
C17 O18 1.414(3)
C17 H17A 0.9900
C17 H17B 0.9900
C19 O18 1.452(2)
C19 C21 1.513(3)
C19 C20 1.522(3)
C19 C22 1.529(3)
C20 H20A 0.9800
C20 H20B 0.9800
C20 H20C 0.9800
C21 H21A 0.9800
C21 H21B 0.9800
C21 H21C 0.9800
C22 H22A 0.9800
C22 H22B 0.9800
C22 H22C 0.9800
C23 O23 1.205(3)
C23 O24 1.335(3)
C25 O24 1.487(3)
C25 C26 1.513(3)
C25 C27 1.517(3)
C25 C28 1.524(3)
C26 H26A 0.9800
C26 H26B 0.9800
C26 H26C 0.9800
C27 H27A 0.9800
C27 H27B 0.9800
C27 H27C 0.9800
C28 H28A 0.9800
C28 H28B 0.9800
C28 H28C 0.9800
C102 O102 1.221(3)
C102 N101 1.342(3)
C102 C103 1.557(3)
C103 C108 1.495(3)
C103 C104 1.500(3)
C103 C109 1.589(3)
C104 C105 1.328(3)
C104 H104 0.9500
C105 C106 1.463(4)
C105 H105 0.9500
C106 O106 1.221(3)
C106 C107 1.470(3)
C107 C108 1.329(3)
C107 H107 0.9500
C108 H108 0.9500
C109 C114 1.497(3)
C109 C110 1.501(3)
C109 C115 1.558(3)
C110 C111 1.332(3)
C110 H110 0.9500
C111 C112 1.467(3)
C111 H111 0.9500
C112 O112 1.226(3)
C112 C113 1.469(3)
C113 C114 1.333(3)
C113 H113 0.9500
C114 H114 0.9500
C115 N101 1.462(3)
C115 H11A 0.9900
C115 H11B 0.9900
C116 N101 1.452(3)
C116 C123 1.526(3)
C116 C117 1.528(3)
C116 H116 1.0000
C117 O118 1.417(3)
C117 H11C 0.9900
C117 H11D 0.9900
C119 O118 1.459(2)
C119 C120 1.517(3)
C119 C121 1.520(3)
C119 C122 1.528(3)
C120 H12A 0.9800
C120 H12B 0.9800
C120 H12C 0.9800
C121 H12D 0.9800
C121 H12E 0.9800
C121 H12F 0.9800
C122 H12G 0.9800
C122 H12H 0.9800
C122 H12I 0.9800
C123 O123 1.205(3)
C123 O124 1.335(3)
C125 O124 1.484(3)
C125 C128 1.515(4)
C125 C127 1.518(4)
C125 C126 1.522(3)
C126 H12J 0.9800
C126 H12K 0.9800
C126 H12L 0.9800
C127 H12M 0.9800
C127 H12N 0.9800
C127 H12O 0.9800
C128 H12P 0.9800
C128 H12Q 0.9800
C128 H12R 0.9800
C100 Cl12 1.716(5)
C100 Cl11 1.730(4)
C100 H10A 0.9900
C100 H10B 0.9900
C200 Cl22 1.657(9)
C200 Cl21 1.746(4)
C200 H20D 0.9900
C200 H20E 0.9900
Cl22 Cl2B 0.839(15)
Cl2A Cl2B 1.24(2)

loop_
_geom_torsion_atom_site_label_1
_geom_torsion_atom_site_label_2
_geom_torsion_atom_site_label_3
_geom_torsion_atom_site_label_4
_geom_torsion
O2 C2 C3 C8 33.8(3)
N1 C2 C3 C8 -147.65(18)
O2 C2 C3 C4 -87.3(2)
N1 C2 C3 C4 91.32(19)
O2 C2 C3 C9 155.9(2)
N1 C2 C3 C9 -25.5(2)
C8 C3 C4 C5 -12.9(3)
C2 C3 C4 C5 106.5(2)
C9 C3 C4 C5 -145.1(2)
C3 C4 C5 C6 2.6(4)
C4 C5 C6 O6 -171.7(2)
C4 C5 C6 C7 8.6(3)
O6 C6 C7 C8 171.5(2)
C5 C6 C7 C8 -8.7(3)
C6 C7 C8 C3 -2.4(4)
C4 C3 C8 C7 12.7(3)
C2 C3 C8 C7 -103.4(2)
C9 C3 C8 C7 143.6(2)
C8 C3 C9 C10 -88.4(2)
C4 C3 C9 C10 42.4(2)
C2 C3 C9 C10 153.21(17)
C8 C3 C9 C14 37.7(2)
C4 C3 C9 C14 168.58(17)
C2 C3 C9 C14 -80.65(19)
C8 C3 C9 C15 151.64(17)
C4 C3 C9 C15 -77.5(2)
C2 C3 C9 C15 33.29(18)
C14 C9 C10 C11 0.8(3)
C15 C9 C10 C11 -120.6(2)
C3 C9 C10 C11 125.1(2)
C9 C10 C11 C12 0.3(3)
C10 C11 C12 O12 177.8(2)
C10 C11 C12 C13 -1.9(3)
O12 C12 C13 C14 -177.3(2)
C11 C12 C13 C14 2.3(3)
C12 C13 C14 C9 -1.3(3)
C10 C9 C14 C13 -0.3(3)
C15 C9 C14 C13 123.2(2)
C3 C9 C14 C13 -126.8(2)
C10 C9 C15 N1 -151.37(17)
C14 C9 C15 N1 84.5(2)
C3 C9 C15 N1 -30.37(19)
N1 C16 C17 O18 78.9(2)
C23 C16 C17 O18 -43.5(2)
N1 C16 C23 O23 -6.2(3)
C17 C16 C23 O23 118.0(2)
N1 C16 C23 O24 173.12(16)
C17 C16 C23 O24 -62.6(2)
O102 C102 C103 C108 89.3(2)
N101 C102 C103 C108 -88.6(2)
O102 C102 C103 C104 -33.3(3)
N101 C102 C103 C104 148.75(18)
O102 C102 C103 C109 -154.6(2)
N101 C102 C103 C109 27.4(2)
C108 C103 C104 C105 -5.7(3)
C102 C103 C104 C105 112.3(2)
C109 C103 C104 C105 -135.5(2)
C103 C104 C105 C106 1.7(4)
C104 C105 C106 O106 -178.6(3)
C104 C105 C106 C107 2.6(4)
O106 C106 C107 C108 178.8(3)
C105 C106 C107 C108 -2.4(4)
C106 C107 C108 C103 -2.0(4)
C104 C103 C108 C107 5.9(3)
C102 C103 C108 C107 -115.2(2)
C109 C103 C108 C107 137.1(2)
C108 C103 C109 C114 -169.01(18)
C104 C103 C109 C114 -38.6(2)
C102 C103 C109 C114 79.93(19)
C108 C103 C109 C110 -43.4(2)
C104 C103 C109 C110 87.0(2)
C102 C103 C109 C110 -154.50(17)
C108 C103 C109 C115 76.4(2)
C104 C103 C109 C115 -153.17(18)
C102 C103 C109 C115 -34.66(19)
C114 C109 C110 C111 1.0(3)
C115 C109 C110 C111 124.1(2)
C103 C109 C110 C111 -122.3(2)
C109 C110 C111 C112 -1.5(3)
C110 C111 C112 O112 -177.3(2)
C110 C111 C112 C113 2.0(3)
O112 C112 C113 C114 177.1(2)
C111 C112 C113 C114 -2.2(3)
C112 C113 C114 C109 2.0(3)
C110 C109 C114 C113 -1.3(3)
C115 C109 C114 C113 -126.3(2)
C103 C109 C114 C113 123.7(2)
C114 C109 C115 N101 -83.97(19)
C110 C109 C115 N101 150.55(18)
C103 C109 C115 N101 30.9(2)
N101 C116 C117 O118 -80.6(2)
C123 C116 C117 O118 43.1(2)
N101 C116 C123 O123 7.4(3)
C117 C116 C123 O123 -118.4(2)
N101 C116 C123 O124 -171.91(16)
C117 C116 C123 O124 62.2(2)
O2 C2 N1 C16 -0.7(3)
C3 C2 N1 C16 -179.23(16)
O2 C2 N1 C15 -174.9(2)
C3 C2 N1 C15 6.6(2)
C23 C16 N1 C2 -82.3(2)
C17 C16 N1 C2 155.59(18)
C23 C16 N1 C15 91.2(2)
C17 C16 N1 C15 -30.9(3)
C9 C15 N1 C2 15.8(2)
C9 C15 N1 C16 -158.00(18)
O102 C102 N101 C116 -1.1(3)
C103 C102 N101 C116 176.86(18)
O102 C102 N101 C115 173.7(2)
C103 C102 N101 C115 -8.4(2)
C123 C116 N101 C102 83.4(2)
C117 C116 N101 C102 -153.06(19)
C123 C116 N101 C115 -90.8(2)
C117 C116 N101 C115 32.8(3)
C109 C115 N101 C102 -15.1(2)
C109 C115 N101 C116 159.37(19)
C16 C17 O18 C19 169.22(17)
C21 C19 O18 C17 179.31(18)
C20 C19 O18 C17 60.8(2)
C22 C19 O18 C17 -62.2(2)
O23 C23 O24 C25 -4.6(3)
C16 C23 O24 C25 176.07(17)
C26 C25 O24 C23 -61.6(2)
C27 C25 O24 C23 179.97(19)
C28 C25 O24 C23 62.7(3)
C116 C117 O118 C119 -165.18(17)
C120 C119 O118 C117 -62.2(2)
C121 C119 O118 C117 179.38(19)
C122 C119 O118 C117 61.3(2)
O123 C123 O124 C125 1.9(3)
C116 C123 O124 C125 -178.75(17)
C128 C125 O124 C123 62.5(3)
C127 C125 O124 C123 -179.6(2)
C126 C125 O124 C123 -61.8(3)
Cl21 C200 Cl22 Cl2B 139.0(14)
C200 Cl22 Cl2B Cl2A 9(21)
